data_7100506
loop_
_publ_author_name
'Hong-Cai Zhou.'
'Yanxiong Ke.'
'Betty A. Ooro'
'Tracy M. Peterson'
'Daofeng Sun.'

_publ_section_title
;
Temperature-dependent supramolecular stereoisomerism
in porous copper coordination networks based on a designed carboxylate
ligand
;
_journal_name_full 'Chemical Communications'
_journal_paper_doi 10.1039/b505664k
_journal_year 2005
_chemical_formula_moiety 'Cu2 (C34 H20 N2 O8) 2(H2O)'
_chemical_formula_sum 'C34 H24 Cu2 N2 O10'
_chemical_formula_weight 747.63
_space_group_IT_number 74
_symmetry_cell_setting orthorhombic
_symmetry_space_group_name_Hall '-I 2b 2'
_symmetry_space_group_name_H-M 'I m m a'
_cell_angle_alpha 90.00
_cell_angle_beta 90.00
_cell_angle_gamma 90.00
_cell_formula_units_Z 4
_cell_length_a 23.712(4)
_cell_length_b 27.877(4)
_cell_length_c 15.376(2)
_cell_measurement_temperature 293(2)
_cell_volume 10164(3)
_diffrn_ambient_temperature 293(2)
_exptl_crystal_density_diffrn 0.489
_cod_depositor_comments
;
The following automatic conversions were performed:
'_symmetry_cell_setting' value 'Orthorhombic' changed to 'orthorhombic'
according to '/home/saulius/struct/CIF-dictionaries/cif_core.dic'
dictionary named 'cif_core.dic' version 2.4.1 from 2010-06-29.

Automatic conversion script
Id: cif_fix_enum 1527 2010-12-29 10:47:43Z saulius 
;
_cod_database_code 7100506

loop_
_symmetry_equiv_pos_as_xyz
'x, y, z'
'-x, -y+1/2, z'
'-x, y+1/2, -z'
'x, -y, -z'
'x+1/2, y+1/2, z+1/2'
'-x+1/2, -y+1, z+1/2'
'-x+1/2, y+1, -z+1/2'
'x+1/2, -y+1/2, -z+1/2'
'-x, -y, -z'
'x, y-1/2, -z'
'x, -y-1/2, z'
'-x, y, z'
'-x+1/2, -y+1/2, -z+1/2'
'x+1/2, y, -z+1/2'
'x+1/2, -y, z+1/2'
'-x+1/2, y+1/2, z+1/2'

loop_
_atom_site_label
_atom_site_type_symbol
_atom_site_fract_x
_atom_site_fract_y
_atom_site_fract_z
_atom_site_U_iso_or_equiv
_atom_site_adp_type
_atom_site_occupancy
_atom_site_symmetry_multiplicity
_atom_site_calc_flag
_atom_site_refinement_flags
_atom_site_disorder_assembly
_atom_site_disorder_group
Cu1 Cu 0.0000 0.468000(11) -0.06300(2) 0.05043(15) Uani 1 2 d S . .
O1 O -0.05831(6) 0.50939(5) -0.11272(11) 0.0703(4) Uani 1 1 d . . .
O2 O -0.05801(6) 0.56382(5) -0.00670(12) 0.0715(4) Uani 1 1 d . . .
O3 O 0.0000 0.41685(11) -0.16586(19) 0.1078(9) Uani 1 2 d S . .
N1 N -0.2500 0.64918(9) -0.2500 0.0887(11) Uani 1 2 d S . .
C1 C -0.07550(9) 0.54713(8) -0.07778(17) 0.0610(6) Uani 1 1 d . . .
C2 C -0.12073(9) 0.57448(8) -0.12261(17) 0.0676(6) Uani 1 1 d . . .
C3 C -0.14149(11) 0.61659(9) -0.0891(2) 0.0819(8) Uani 1 1 d . . .
H3 H -0.1265 0.6287 -0.0377 0.098 Uiso 1 1 calc R . .
C4 C -0.18436(11) 0.64133(9) -0.1306(2) 0.0901(9) Uani 1 1 d . . .
H4 H -0.1984 0.6695 -0.1064 0.108 Uiso 1 1 calc R . .
C5 C -0.20619(10) 0.62427(8) -0.20784(19) 0.0783(8) Uani 1 1 d . . .
C6 C -0.18545(11) 0.58223(9) -0.2427(2) 0.0921(9) Uani 1 1 d . . .
H6 H -0.2001 0.5705 -0.2947 0.111 Uiso 1 1 calc R . .
C7 C -0.14265(10) 0.55735(9) -0.20032(19) 0.0818(8) Uani 1 1 d . . .
H7 H -0.1287 0.5291 -0.2242 0.098 Uiso 1 1 calc R . .
C8 C -0.2500 0.69996(10) -0.2500 0.0773(11) Uani 1 2 d S . .
C9 C -0.29861(10) 0.72542(8) -0.2328(2) 0.0876(9) Uani 1 1 d . . .
H9 H -0.3319 0.7090 -0.2210 0.105 Uiso 1 1 calc R . .

loop_
_atom_site_aniso_label
_atom_site_aniso_U_11
_atom_site_aniso_U_22
_atom_site_aniso_U_33
_atom_site_aniso_U_23
_atom_site_aniso_U_13
_atom_site_aniso_U_12
Cu1 0.03792(19) 0.0452(2) 0.0682(3) 0.00963(16) 0.000 0.000
O1 0.0579(8) 0.0613(10) 0.0918(12) 0.0068(9) -0.0135(8) 0.0125(7)
O2 0.0595(8) 0.0619(9) 0.0931(12) 0.0103(9) -0.0161(9) 0.0127(7)
O3 0.117(2) 0.105(2) 0.102(2) -0.0299(17) 0.000 0.000
N1 0.0760(18) 0.0404(13) 0.150(3) 0.000 -0.0654(19) 0.000
C1 0.0421(10) 0.0541(12) 0.0867(17) 0.0182(11) -0.0109(10) -0.0016(9)
C2 0.0516(11) 0.0527(12) 0.0985(18) 0.0144(12) -0.0184(12) 0.0022(9)
C3 0.0760(16) 0.0590(14) 0.111(2) -0.0032(13) -0.0420(15) 0.0125(12)
C4 0.0876(17) 0.0552(14) 0.127(2) -0.0167(15) -0.0457(17) 0.0195(12)
C5 0.0656(14) 0.0445(11) 0.125(2) 0.0029(13) -0.0473(14) 0.0001(10)
C6 0.0912(18) 0.0587(14) 0.126(2) -0.0134(15) -0.0560(17) 0.0142(13)
C7 0.0738(15) 0.0581(14) 0.114(2) -0.0063(14) -0.0350(15) 0.0149(11)
C8 0.0604(18) 0.0408(15) 0.131(3) 0.000 -0.0510(19) 0.000
C9 0.0569(13) 0.0518(12) 0.154(3) 0.0088(15) -0.0445(15) -0.0071(10)

loop_
_geom_bond_atom_site_label_1
_geom_bond_atom_site_label_2
_geom_bond_distance
_geom_bond_site_symmetry_2
_geom_bond_publ_flag
Cu1 O1 1.9563(14) . ?
Cu1 O1 1.9563(14) 12 ?
Cu1 O2 1.9565(15) 4_565 ?
Cu1 O2 1.9565(15) 9_565 ?
Cu1 O3 2.129(3) . ?
Cu1 Cu1 2.6339(8) 9_565 ?
O1 C1 1.250(3) . ?
O2 C1 1.258(3) . ?
O2 Cu1 1.9565(15) 9_565 ?
N1 C5 1.408(2) 7_444 ?
N1 C5 1.408(2) . ?
N1 C8 1.416(4) . ?
C1 C2 1.486(3) . ?
C2 C3 1.373(3) . ?
C2 C7 1.388(3) . ?
C3 C4 1.384(3) . ?
C3 H3 0.9300 . ?
C4 C5 1.380(3) . ?
C4 H4 0.9300 . ?
C5 C6 1.380(3) . ?
C6 C7 1.392(3) . ?
C6 H6 0.9300 . ?
C7 H7 0.9300 . ?
C8 C9 1.380(3) . ?
C8 C9 1.380(3) 7_444 ?
C9 C9 1.370(4) 11_575 ?
C9 H9 0.9300 . ?
